data_4080601
loop_
_publ_author_name
'Pad\<elkov\'a, Zde\<nka'
'\<Svec, Petr'
'Kampov\'a, Hana'
'S\'ykora, Jan'
'Semler, Miloslav'
'\<St\<epni\<cka, Petr'
'Bakardjieva, Snejana'
'Willem, Rudolph'
'R\%u\<zi\<cka, Ale\<s'

_publ_section_title
;
 Unusual Reactivity of a C,N-Chelated Stannylene with Siloxanes and
 Silanols
;
_journal_issue 8
_journal_name_full Organometallics
_journal_page_first 2398
_journal_paper_doi 10.1021/om400123y
_journal_volume 32
_journal_year 2013
_chemical_formula_moiety 'C22 H36 N2 O4 Si2 Sn'
_chemical_formula_sum 'C22 H36 N2 O4 Si2 Sn'
_chemical_formula_weight 567.40
_chemical_name_systematic
; 
 ? 
;
_space_group_IT_number 14
_symmetry_cell_setting monoclinic
_symmetry_space_group_name_Hall '-P 2ybc'
_symmetry_space_group_name_H-M 'P 1 21/c 1'
_atom_sites_solution_hydrogens geom
_atom_sites_solution_primary direct
_atom_sites_solution_secondary difmap
_audit_creation_method SHELXL-97
_cell_angle_alpha 90
_cell_angle_beta 118.326(4)
_cell_angle_gamma 90
_cell_formula_units_Z 4
_cell_length_a 10.5139(4)
_cell_length_b 13.8582(7)
_cell_length_c 20.0299(11)
_cell_measurement_reflns_used 21608
_cell_measurement_temperature 150(1)
_cell_measurement_theta_max 27.3
_cell_measurement_theta_min 1
_cell_volume 2569.0(2)
_computing_cell_refinement 'COLLECT and DENZO'
_computing_data_collection 'COLLECT (Hooft, 1998) and DENZO (Otwinowski & Minor, 1997)'
_computing_data_reduction 'COLLECT and DENZO'
_computing_molecular_graphics 'PLATON (Spek, 2003)'
_computing_publication_material 'SHELXL-97 (Sheldrick, 2008)'
_computing_structure_refinement 'SHELXL-97 (Sheldrick, 1997)'
_computing_structure_solution 'SIR92 (Altomare et al., 1994)'
_diffrn_ambient_temperature 150(1)
_diffrn_detector_area_resol_mean 9.091
_diffrn_measured_fraction_theta_full 0.994
_diffrn_measured_fraction_theta_max 0.994
_diffrn_measurement_device_type 'Bruker Nonius KappaCCD area detector'
_diffrn_measurement_method '\f and \w scans to fill the Ewald sphere'
_diffrn_radiation_monochromator graphite
_diffrn_radiation_source 'fine-focus sealed tube'
_diffrn_radiation_type MoK\a
_diffrn_radiation_wavelength 0.71073
_diffrn_reflns_av_R_equivalents 0.0824
_diffrn_reflns_av_sigmaI/netI 0.0822
_diffrn_reflns_limit_h_max 13
_diffrn_reflns_limit_h_min -13
_diffrn_reflns_limit_k_max 18
_diffrn_reflns_limit_k_min -16
_diffrn_reflns_limit_l_max 26
_diffrn_reflns_limit_l_min -21
_diffrn_reflns_number 21554
_diffrn_reflns_theta_full 27.30
_diffrn_reflns_theta_max 27.30
_diffrn_reflns_theta_min 1.87
_diffrn_standards_number 0
_exptl_absorpt_coefficient_mu 1.117
_exptl_absorpt_correction_T_max 0.945
_exptl_absorpt_correction_T_min 0.872
_exptl_absorpt_correction_type integration
_exptl_absorpt_process_details
;
Gaussian integration (Coppens, 1970)
;
_exptl_crystal_colour colourless
_exptl_crystal_density_diffrn 1.467
_exptl_crystal_density_method 'not measured'
_exptl_crystal_description plate
_exptl_crystal_F_000 1168
_exptl_crystal_size_max 0.23
_exptl_crystal_size_mid 0.15
_exptl_crystal_size_min 0.06
_refine_diff_density_max 0.542
_refine_diff_density_min -0.585
_refine_diff_density_rms 0.121
_refine_ls_extinction_method none
_refine_ls_goodness_of_fit_ref 1.031
_refine_ls_hydrogen_treatment constr
_refine_ls_matrix_type full
_refine_ls_number_parameters 280
_refine_ls_number_reflns 5752
_refine_ls_number_restraints 0
_refine_ls_restrained_S_all 1.031
_refine_ls_R_factor_all 0.0884
_refine_ls_R_factor_gt 0.0441
_refine_ls_shift/su_max 0.001
_refine_ls_shift/su_mean 0.000
_refine_ls_structure_factor_coef Fsqd
_refine_ls_weighting_details 'calc w=1/[\s^2^(Fo^2^)+(0.0188P)^2^+2.8377P] where P=(Fo^2^+2Fc^2^)/3'
_refine_ls_weighting_scheme calc
_refine_ls_wR_factor_gt 0.0658
_refine_ls_wR_factor_ref 0.0774
_reflns_number_gt 3946
_reflns_number_total 5752
_reflns_threshold_expression >2sigma(I)
_cod_data_source_file om400123y_si_002.cif
_cod_data_source_block shelxl6
_cod_original_sg_symbol_H-M 'P 21/c'
_cod_database_code 4080601

loop_
_symmetry_equiv_pos_as_xyz
'x, y, z'
'-x, y+1/2, -z+1/2'
'-x, -y, -z'
'x, -y-1/2, z-1/2'

loop_
_atom_site_label
_atom_site_type_symbol
_atom_site_fract_x
_atom_site_fract_y
_atom_site_fract_z
_atom_site_U_iso_or_equiv
_atom_site_adp_type
_atom_site_occupancy
_atom_site_symmetry_multiplicity
_atom_site_calc_flag
_atom_site_refinement_flags
Sn1 Sn 0.68542(3) 0.196331(17) 0.169232(14) 0.01743(8) Uani 1 1 d .
Si2 Si 0.72788(11) 0.29412(7) 0.32912(6) 0.0214(2) Uani 1 1 d .
Si1 Si 0.72910(12) 0.07608(7) 0.32135(6) 0.0234(3) Uani 1 1 d .
O4 O 0.7184(3) 0.30264(17) 0.24730(13) 0.0221(6) Uani 1 1 d .
O2 O 0.6620(3) 0.08757(17) 0.23087(14) 0.0214(6) Uani 1 1 d .
O1 O 0.6578(3) 0.09261(17) 0.07847(14) 0.0237(6) Uani 1 1 d .
N1 N 0.7482(3) 0.0136(2) 0.08786(17) 0.0219(7) Uani 1 1 d .
O3 O 0.7587(3) 0.18303(18) 0.36119(15) 0.0351(7) Uani 1 1 d .
C6 C 1.0084(4) 0.2564(3) 0.2382(2) 0.0254(9) Uani 1 1 d .
H6 H 0.9738 0.3162 0.2433 0.031 Uiso 1 1 d R
N2 N 0.6787(3) 0.3226(2) 0.07267(17) 0.0226(7) Uani 1 1 d .
C2 C 0.9660(4) 0.0909(3) 0.1983(2) 0.0205(8) Uani 1 1 d .
C10 C 0.4622(4) 0.2306(2) 0.0985(2) 0.0224(9) Uani 1 1 d .
C22 C 0.5597(4) 0.3354(3) 0.3281(2) 0.0356(11) Uani 1 1 d .
H22A H 0.5503 0.4040 0.3209 0.043 Uiso 1 1 d R
H22B H 0.5633 0.3192 0.3756 0.043 Uiso 1 1 d R
H22C H 0.4783 0.3041 0.2875 0.043 Uiso 1 1 d R
C1 C 0.9120(4) 0.1798(2) 0.2060(2) 0.0198(8) Uani 1 1 d .
C7 C 0.8683(4) 0.0050(2) 0.1687(2) 0.0211(8) Uani 1 1 d .
H7A H 0.8252 -0.0064 0.2013 0.025 Uiso 1 1 d R
H7B H 0.9264 -0.0511 0.1722 0.025 Uiso 1 1 d R
C18 C 0.7880(4) 0.3132(3) 0.0477(2) 0.0310(9) Uani 1 1 d .
H18A H 0.7841 0.2494 0.0282 0.037 Uiso 1 1 d R
H18B H 0.8818 0.3242 0.0900 0.037 Uiso 1 1 d R
H18C H 0.7704 0.3597 0.0087 0.037 Uiso 1 1 d R
C4 C 1.2062(4) 0.1560(3) 0.2558(2) 0.0334(10) Uani 1 1 d .
H4 H 1.3048 0.1482 0.2731 0.040 Uiso 1 1 d R
C8 C 0.6585(4) -0.0750(3) 0.0700(3) 0.0387(12) Uani 1 1 d .
H8A H 0.6163 -0.0793 0.1032 0.046 Uiso 1 1 d R
H8B H 0.7177 -0.1307 0.0768 0.046 Uiso 1 1 d R
H8C H 0.5832 -0.0722 0.0183 0.046 Uiso 1 1 d R
C17 C 0.6849(4) 0.4200(2) 0.1037(2) 0.0308(10) Uani 1 1 d .
H17A H 0.7803 0.4315 0.1445 0.037 Uiso 1 1 d R
H17B H 0.6161 0.4243 0.1223 0.037 Uiso 1 1 d R
H17C H 0.6625 0.4675 0.0648 0.037 Uiso 1 1 d R
C11 C 0.4226(4) 0.2850(2) 0.0335(2) 0.0222(9) Uani 1 1 d .
C20 C 0.6039(5) 0.0105(3) 0.3456(3) 0.0380(11) Uani 1 1 d .
H20A H 0.5167 0.0473 0.3291 0.046 Uiso 1 1 d R
H20B H 0.6484 0.0013 0.3995 0.046 Uiso 1 1 d R
H20C H 0.5813 -0.0511 0.3208 0.046 Uiso 1 1 d R
C3 C 1.1137(4) 0.0794(3) 0.2240(2) 0.0270(9) Uani 1 1 d .
H3 H 1.1499 0.0198 0.2197 0.032 Uiso 1 1 d R
C21 C 0.8834(4) 0.3650(3) 0.3996(2) 0.0323(10) Uani 1 1 d .
H21A H 0.9680 0.3495 0.3950 0.039 Uiso 1 1 d R
H21B H 0.8997 0.3491 0.4496 0.039 Uiso 1 1 d R
H21C H 0.8633 0.4327 0.3906 0.039 Uiso 1 1 d R
C5 C 1.1537(4) 0.2445(3) 0.2623(2) 0.0343(11) Uani 1 1 d .
H5 H 1.2165 0.2964 0.2830 0.041 Uiso 1 1 d R
C14 C 0.2161(4) 0.2370(3) 0.0770(3) 0.0379(11) Uani 1 1 d .
H14 H 0.1474 0.2208 0.0918 0.045 Uiso 1 1 d R
C9 C 0.8067(5) 0.0261(3) 0.0338(2) 0.0382(11) Uani 1 1 d .
H9A H 0.7279 0.0340 -0.0165 0.046 Uiso 1 1 d R
H9B H 0.8619 -0.0298 0.0354 0.046 Uiso 1 1 d R
H9C H 0.8675 0.0822 0.0474 0.046 Uiso 1 1 d R
C16 C 0.5337(4) 0.3050(3) 0.0078(2) 0.0279(9) Uani 1 1 d .
H16A H 0.5386 0.2505 -0.0213 0.033 Uiso 1 1 d R
H16B H 0.5040 0.3611 -0.0252 0.033 Uiso 1 1 d R
C12 C 0.2804(4) 0.3159(3) -0.0089(2) 0.0321(10) Uani 1 1 d .
H12 H 0.2543 0.3529 -0.0522 0.039 Uiso 1 1 d R
C15 C 0.3590(4) 0.2062(3) 0.1197(2) 0.0292(9) Uani 1 1 d .
H15 H 0.3846 0.1687 0.1627 0.035 Uiso 1 1 d R
C13 C 0.1783(4) 0.2923(3) 0.0131(3) 0.0383(11) Uani 1 1 d .
H13 H 0.0835 0.3133 -0.0156 0.046 Uiso 1 1 d R
C19 C 0.9045(5) 0.0113(3) 0.3636(3) 0.0401(11) Uani 1 1 d .
H19A H 0.8897 -0.0532 0.3438 0.048 Uiso 1 1 d R
H19B H 0.9442 0.0089 0.4177 0.048 Uiso 1 1 d R
H19C H 0.9704 0.0444 0.3509 0.048 Uiso 1 1 d R

loop_
_atom_site_aniso_label
_atom_site_aniso_U_11
_atom_site_aniso_U_22
_atom_site_aniso_U_33
_atom_site_aniso_U_23
_atom_site_aniso_U_13
_atom_site_aniso_U_12
Sn1 0.01856(13) 0.01787(13) 0.01482(13) -0.00142(12) 0.00708(10) -0.00025(13)
Si2 0.0244(5) 0.0229(5) 0.0181(6) -0.0024(5) 0.0110(5) -0.0022(5)
Si1 0.0290(6) 0.0215(6) 0.0204(6) 0.0022(4) 0.0124(5) 0.0001(5)
O4 0.0300(14) 0.0194(13) 0.0184(14) -0.0023(11) 0.0128(12) -0.0006(12)
O2 0.0234(14) 0.0216(13) 0.0200(15) 0.0005(11) 0.0109(12) -0.0035(11)
O1 0.0221(14) 0.0215(14) 0.0206(15) -0.0034(11) 0.0044(12) 0.0055(12)
N1 0.0234(17) 0.0199(16) 0.0177(18) -0.0010(13) 0.0059(15) 0.0056(14)
O3 0.062(2) 0.0231(15) 0.0196(15) 0.0010(12) 0.0193(15) 0.0003(14)
C6 0.027(2) 0.025(2) 0.025(2) -0.0033(17) 0.0127(19) -0.0022(18)
N2 0.0283(18) 0.0210(17) 0.0194(18) -0.0029(13) 0.0119(15) -0.0008(14)
C2 0.022(2) 0.025(2) 0.013(2) -0.0007(15) 0.0064(17) 0.0019(17)
C10 0.025(2) 0.0169(18) 0.023(2) -0.0021(15) 0.0099(18) 0.0014(16)
C22 0.033(2) 0.049(3) 0.029(3) 0.002(2) 0.018(2) 0.001(2)
C1 0.0178(18) 0.025(2) 0.014(2) 0.0016(15) 0.0056(16) 0.0001(16)
C7 0.024(2) 0.023(2) 0.013(2) 0.0045(15) 0.0063(17) 0.0068(17)
C18 0.039(2) 0.031(2) 0.029(2) 0.0041(19) 0.020(2) 0.002(2)
C4 0.021(2) 0.044(3) 0.032(3) -0.006(2) 0.011(2) -0.001(2)
C8 0.032(2) 0.023(2) 0.040(3) -0.0029(19) -0.001(2) -0.0002(19)
C17 0.040(3) 0.018(2) 0.033(3) 0.0003(18) 0.016(2) -0.0032(19)
C11 0.026(2) 0.0162(19) 0.020(2) -0.0042(15) 0.0071(17) -0.0012(16)
C20 0.044(3) 0.038(3) 0.036(3) 0.006(2) 0.022(2) 0.000(2)
C3 0.028(2) 0.027(2) 0.023(2) -0.0007(17) 0.0101(19) 0.0039(18)
C21 0.036(2) 0.036(2) 0.022(2) -0.0011(19) 0.012(2) -0.005(2)
C5 0.028(2) 0.037(2) 0.036(3) -0.013(2) 0.013(2) -0.012(2)
C14 0.020(2) 0.047(3) 0.041(3) -0.006(2) 0.010(2) 0.000(2)
C9 0.040(3) 0.053(3) 0.021(2) 0.002(2) 0.014(2) 0.016(2)
C16 0.035(2) 0.0226(19) 0.021(2) 0.0025(18) 0.0093(18) 0.001(2)
C12 0.034(2) 0.024(2) 0.023(2) -0.0001(18) 0.0007(19) 0.006(2)
C15 0.027(2) 0.030(2) 0.028(2) -0.0029(19) 0.0110(19) -0.0009(19)
C13 0.022(2) 0.036(3) 0.040(3) -0.005(2) 0.002(2) 0.003(2)
C19 0.038(3) 0.045(3) 0.029(3) 0.004(2) 0.010(2) 0.007(2)

loop_
_atom_type_symbol
_atom_type_description
_atom_type_scat_dispersion_real
_atom_type_scat_dispersion_imag
_atom_type_scat_source
C C 0.0033 0.0016 'International Tables Vol C Tables 4.2.6.8 and 6.1.1.4'
H H 0.0000 0.0000 'International Tables Vol C Tables 4.2.6.8 and 6.1.1.4'
O O 0.0106 0.0060 'International Tables Vol C Tables 4.2.6.8 and 6.1.1.4'
N N 0.0061 0.0033 'International Tables Vol C Tables 4.2.6.8 and 6.1.1.4'
Si Si 0.0817 0.0704 'International Tables Vol C Tables 4.2.6.8 and 6.1.1.4'
Sn Sn -0.6537 1.4246 'International Tables Vol C Tables 4.2.6.8 and 6.1.1.4'

loop_
_exptl_crystal_face_index_h
_exptl_crystal_face_index_k
_exptl_crystal_face_index_l
_exptl_crystal_face_perp_dist
0 0 1 0.041
0 0 -1 0.075
0 1 0 0.110
0 -1 0 0.114
-1 0 0 0.030
1 0 0 0.019
0 1 1 0.043
0 -1 1 0.090
0 -1 -1 0.106

loop_
_geom_angle_atom_site_label_1
_geom_angle_atom_site_label_2
_geom_angle_atom_site_label_3
_geom_angle
O2 Sn1 O4 95.44(9)
O2 Sn1 C10 98.94(12)
O4 Sn1 C10 94.63(12)
O2 Sn1 C1 98.44(11)
O4 Sn1 C1 93.23(12)
C10 Sn1 C1 160.13(14)
O2 Sn1 O1 90.61(9)
O4 Sn1 O1 173.80(9)
C10 Sn1 O1 85.74(12)
C1 Sn1 O1 84.53(11)
O2 Sn1 N2 170.73(9)
O4 Sn1 N2 91.06(9)
C10 Sn1 N2 73.90(12)
C1 Sn1 N2 87.75(11)
O1 Sn1 N2 83.08(9)
O4 Si2 O3 112.05(14)
O4 Si2 C22 111.84(17)
O3 Si2 C22 107.75(18)
O4 Si2 C21 110.14(16)
O3 Si2 C21 105.07(17)
C22 Si2 C21 109.7(2)
O2 Si1 O3 109.79(14)
O2 Si1 C20 111.04(18)
O3 Si1 C20 108.13(18)
O2 Si1 C19 111.76(17)
O3 Si1 C19 107.28(18)
C20 Si1 C19 108.7(2)
Si2 O4 Sn1 129.29(14)
Si1 O2 Sn1 129.88(14)
N1 O1 Sn1 125.23(19)
O1 N1 C8 107.5(3)
O1 N1 C9 107.4(3)
C8 N1 C9 110.8(3)
O1 N1 C7 112.0(3)
C8 N1 C7 107.7(3)
C9 N1 C7 111.3(3)
Si2 O3 Si1 134.46(18)
C5 C6 C1 120.9(4)
C5 C6 H6 119.6
C1 C6 H6 119.5
C18 N2 C17 109.9(3)
C18 N2 C16 109.5(3)
C17 N2 C16 110.0(3)
C18 N2 Sn1 116.7(2)
C17 N2 Sn1 109.0(2)
C16 N2 Sn1 101.3(2)
C1 C2 C3 120.1(3)
C1 C2 C7 120.5(3)
C3 C2 C7 119.2(3)
C15 C10 C11 119.5(4)
C15 C10 Sn1 121.1(3)
C11 C10 Sn1 119.2(3)
Si2 C22 H22A 109.7
Si2 C22 H22B 109.2
H22A C22 H22B 109.5
Si2 C22 H22C 109.5
H22A C22 H22C 109.5
H22B C22 H22C 109.5
C2 C1 C6 118.5(3)
C2 C1 Sn1 120.0(3)
C6 C1 Sn1 121.5(3)
C2 C7 N1 115.3(3)
C2 C7 H7A 108.3
N1 C7 H7A 108.3
C2 C7 H7B 108.6
N1 C7 H7B 108.5
H7A C7 H7B 107.5
N2 C18 H18A 109.5
N2 C18 H18B 109.2
H18A C18 H18B 109.5
N2 C18 H18C 109.8
H18A C18 H18C 109.5
H18B C18 H18C 109.5
C3 C4 C5 120.3(4)
C3 C4 H4 120.1
C5 C4 H4 119.6
N1 C8 H8A 109.5
N1 C8 H8B 109.6
H8A C8 H8B 109.5
N1 C8 H8C 109.3
H8A C8 H8C 109.5
H8B C8 H8C 109.5
N2 C17 H17A 109.3
N2 C17 H17B 109.2
H17A C17 H17B 109.5
N2 C17 H17C 109.9
H17A C17 H17C 109.5
H17B C17 H17C 109.5
C10 C11 C12 119.8(4)
C10 C11 C16 119.0(3)
C12 C11 C16 121.1(3)
Si1 C20 H20A 109.4
Si1 C20 H20B 109.5
H20A C20 H20B 109.5
Si1 C20 H20C 109.5
H20A C20 H20C 109.5
H20B C20 H20C 109.5
C4 C3 C2 120.1(4)
C4 C3 H3 119.9
C2 C3 H3 120.0
Si2 C21 H21A 109.3
Si2 C21 H21B 109.2
H21A C21 H21B 109.5
Si2 C21 H21C 109.9
H21A C21 H21C 109.5
H21B C21 H21C 109.5
C4 C5 C6 120.1(4)
C4 C5 H5 120.0
C6 C5 H5 119.9
C13 C14 C15 119.4(4)
C13 C14 H14 120.4
C15 C14 H14 120.2
N1 C9 H9A 109.2
N1 C9 H9B 109.5
H9A C9 H9B 109.5
N1 C9 H9C 109.7
H9A C9 H9C 109.5
H9B C9 H9C 109.5
N2 C16 C11 111.8(3)
N2 C16 H16A 109.2
C11 C16 H16A 109.4
N2 C16 H16B 109.2
C11 C16 H16B 109.2
H16A C16 H16B 107.9
C13 C12 C11 120.4(4)
C13 C12 H12 120.0
C11 C12 H12 119.7
C10 C15 C14 120.7(4)
C10 C15 H15 119.7
C14 C15 H15 119.6
C14 C13 C12 120.2(4)
C14 C13 H13 120.0
C12 C13 H13 119.8
Si1 C19 H19A 109.3
Si1 C19 H19B 109.7
H19A C19 H19B 109.5
Si1 C19 H19C 109.5
H19A C19 H19C 109.5
H19B C19 H19C 109.5

loop_
_geom_bond_atom_site_label_1
_geom_bond_atom_site_label_2
_geom_bond_distance
Sn1 O2 2.036(2)
Sn1 O4 2.054(2)
Sn1 C10 2.141(4)
Sn1 C1 2.146(3)
Sn1 O1 2.226(2)
Sn1 N2 2.585(3)
Si2 O4 1.599(3)
Si2 O3 1.640(3)
Si2 C22 1.849(4)
Si2 C21 1.855(4)
Si1 O2 1.611(3)
Si1 O3 1.642(3)
Si1 C20 1.845(4)
Si1 C19 1.856(4)
O1 N1 1.403(4)
N1 C8 1.485(5)
N1 C9 1.488(5)
N1 C7 1.513(5)
C6 C5 1.377(5)
C6 C1 1.396(5)
C6 H6 0.9300
N2 C18 1.462(5)
N2 C17 1.474(4)
N2 C16 1.481(5)
C2 C1 1.395(5)
C2 C3 1.395(5)
C2 C7 1.499(5)
C10 C15 1.382(5)
C10 C11 1.387(5)
C22 H22A 0.9600
C22 H22B 0.9600
C22 H22C 0.9599
C7 H7A 0.9699
C7 H7B 0.9700
C18 H18A 0.9600
C18 H18B 0.9601
C18 H18C 0.9601
C4 C3 1.375(5)
C4 C5 1.376(6)
C4 H4 0.9300
C8 H8A 0.9601
C8 H8B 0.9599
C8 H8C 0.9600
C17 H17A 0.9601
C17 H17B 0.9599
C17 H17C 0.9600
C11 C12 1.392(5)
C11 C16 1.509(5)
C20 H20A 0.9601
C20 H20B 0.9600
C20 H20C 0.9600
C3 H3 0.9301
C21 H21A 0.9600
C21 H21B 0.9600
C21 H21C 0.9600
C5 H5 0.9300
C14 C13 1.379(6)
C14 C15 1.396(5)
C14 H14 0.9301
C9 H9A 0.9600
C9 H9B 0.9601
C9 H9C 0.9600
C16 H16A 0.9699
C16 H16B 0.9700
C12 C13 1.379(6)
C12 H12 0.9299
C15 H15 0.9298
C13 H13 0.9300
C19 H19A 0.9601
C19 H19B 0.9601
C19 H19C 0.9600
